data_4350581
loop_
_publ_author_name
'Ohi, Hiromi'
'Tachi, Yoshimitsu'
'Itoh, Shinobu'

_publ_section_title
;
 Modeling the mononuclear, dinuclear, and trinuclear copper(I) reaction
 centers of copper proteins using pyridylalkylamine ligands connected to
 1,3,5-triethylbenzene spacer.
;
_journal_issue 26
_journal_name_full 'Inorganic chemistry'
_journal_page_first 10825
_journal_page_last 10835
_journal_paper_doi 10.1021/ic061509j
_journal_volume 45
_journal_year 2006
_chemical_formula_moiety 'C43 H50 Cu F3 N4 O3 S '
_chemical_formula_sum 'C43 H50 Cu F3 N4 O3 S'
_chemical_formula_weight 823.49
_space_group_IT_number 14
_space_group_name_Hall '-P 2yab'
_space_group_name_H-M_alt 'P 1 21/a 1'
_symmetry_cell_setting monoclinic
_symmetry_Int_Tables_number 14
_symmetry_space_group_name_Hall '-P 2yab'
_symmetry_space_group_name_H-M 'P 1 21/a 1'
_cell_angle_alpha 90.0000
_cell_angle_beta 103.437(9)
_cell_angle_gamma 90.0000
_cell_formula_units_Z 4
_cell_length_a 15.686(2)
_cell_length_b 15.410(4)
_cell_length_c 17.509(3)
_cell_measurement_reflns_used 15797
_cell_measurement_temperature 160.1
_cell_measurement_theta_max 27.5
_cell_measurement_theta_min 3.4
_cell_volume 4116.4(14)
_computing_cell_refinement PROCESS-AUTO
_computing_data_collection PROCESS-AUTO
_computing_data_reduction CrystalStructure
_computing_molecular_graphics ORTEP3
_computing_publication_material 'CrystalStructure 3.7.0'
_computing_structure_refinement CRYSTALS
_computing_structure_solution SIR92
_diffrn_detector_area_resol_mean 10.00
_diffrn_measured_fraction_theta_full 0.964
_diffrn_measured_fraction_theta_max 0.964
_diffrn_measurement_device_type 'Rigaku RAXIS-RAPID'
_diffrn_measurement_method \w
_diffrn_radiation_type 'Mo K\a'
_diffrn_radiation_wavelength 0.71075
_diffrn_reflns_av_R_equivalents 0.042
_diffrn_reflns_limit_h_max 18
_diffrn_reflns_limit_h_min -20
_diffrn_reflns_limit_k_max 19
_diffrn_reflns_limit_k_min -19
_diffrn_reflns_limit_l_max 22
_diffrn_reflns_limit_l_min -22
_diffrn_reflns_number 37895
_diffrn_reflns_theta_full 27.48
_diffrn_reflns_theta_max 27.48
_exptl_absorpt_coefficient_mu 0.638
_exptl_absorpt_correction_T_max 0.815
_exptl_absorpt_correction_T_min 0.512
_exptl_absorpt_correction_type multi-scan
_exptl_absorpt_process_details
;
    Higashi, T. (1995). Program for Absorption Correction.
    Rigaku Corporation, Tokyo, Japan.
;
_exptl_crystal_colour colorless
_exptl_crystal_density_diffrn 1.329
_exptl_crystal_density_method 'not measured'
_exptl_crystal_description prism
_exptl_crystal_F_000 1728.00
_exptl_crystal_size_max 0.35
_exptl_crystal_size_mid 0.33
_exptl_crystal_size_min 0.32
_refine_diff_density_max 0.75
_refine_diff_density_min -0.38
_refine_ls_extinction_method none
_refine_ls_goodness_of_fit_ref 1.013
_refine_ls_hydrogen_treatment refall
_refine_ls_number_parameters 546
_refine_ls_number_reflns 7347
_refine_ls_R_factor_gt 0.0399
_refine_ls_shift/su_max 0.0000
_refine_ls_structure_factor_coef F
_refine_ls_weighting_details 'w = 1/[0.0002Fo^2^ + 2.7000\s(Fo^2^) + 0.5000]'
_refine_ls_weighting_scheme calc
_refine_ls_wR_factor_ref 0.0415
_reflns_number_gt 6407
_reflns_number_total 9107
_reflns_threshold_expression F^2^>2.0\s(F^2^)
_cod_data_source_file ic061509jsi20060810_044412.cif
_cod_data_source_block '_1'
_cod_original_cell_volume 4116.4(13)
_cod_original_formula_sum 'C43 H50 Cu F3 N4 O3 S '
_cod_database_code 4350581

loop_
_symmetry_equiv_pos_site_id
_symmetry_equiv_pos_as_xyz
1 +X,+Y,+Z
2 1/2-X,1/2+Y,-Z
3 -X,-Y,-Z
4 1/2+X,1/2-Y,+Z

loop_
_atom_site_label
_atom_site_type_symbol
_atom_site_fract_x
_atom_site_fract_y
_atom_site_fract_z
_atom_site_U_iso_or_equiv
_atom_site_adp_type
_atom_site_occupancy
_atom_site_symmetry_multiplicity
_atom_site_calc_flag
_atom_site_refinement_flags
Cu(1) Cu 0.92600(2) 0.02669(2) 0.39466(2) 0.02907(8) Uani 1.00 1 d .
S(1) S 0.72438(4) -0.00921(4) 0.49826(4) 0.02872(16) Uani 1.00 1 d .
F(1) F 0.63225(10) -0.09020(12) 0.37482(11) 0.0652(6) Uani 1.00 1 d .
F(2) F 0.62403(11) 0.04807(12) 0.36727(10) 0.0625(5) Uani 1.00 1 d .
F(3) F 0.55450(9) -0.02092(11) 0.43998(10) 0.0522(5) Uani 1.00 1 d .
O(1) O 0.70829(11) 0.06859(12) 0.53684(11) 0.0434(5) Uani 1.00 1 d .
O(2) O 0.72259(12) -0.08768(12) 0.54093(12) 0.0475(6) Uani 1.00 1 d .
O(3) O 0.79566(11) -0.00329(11) 0.45922(11) 0.0353(5) Uani 1.00 1 d .
N(1) N 0.96752(12) 0.13914(12) 0.42858(11) 0.0234(5) Uani 1.00 1 d .
N(2) N 0.81822(12) 0.23728(12) 0.27567(11) 0.0227(5) Uani 1.00 1 d .
N(3) N 0.91315(12) -0.08934(12) 0.35712(11) 0.0269(5) Uani 1.00 1 d .
N(4) N 1.07681(12) -0.07420(12) 0.24008(11) 0.0250(5) Uani 1.00 1 d .
C(1) C 0.79498(14) -0.03480(17) 0.14612(13) 0.0293(6) Uani 1.00 1 d .
C(2) C 0.76784(14) 0.04617(16) 0.16383(13) 0.0265(6) Uani 1.00 1 d .
C(3) C 0.83018(14) 0.11206(16) 0.18471(12) 0.0248(6) Uani 1.00 1 d .
C(4) C 0.92014(14) 0.09330(14) 0.19097(12) 0.0231(6) Uani 1.00 1 d .
C(5) C 0.94563(13) 0.01047(14) 0.17200(12) 0.0236(6) Uani 1.00 1 d .
C(6) C 0.88211(14) -0.05434(16) 0.14812(13) 0.0269(6) Uani 1.00 1 d .
C(7) C 0.67087(14) 0.05872(18) 0.15847(14) 0.0361(7) Uani 1.00 1 d .
C(8) C 0.61947(18) 0.0802(2) 0.07662(18) 0.0579(10) Uani 1.00 1 d .
C(9) C 0.98706(14) 0.16463(14) 0.21749(13) 0.0265(6) Uani 1.00 1 d .
C(10) C 1.01206(18) 0.21339(19) 0.15004(17) 0.0446(8) Uani 1.00 1 d .
C(11) C 0.90299(17) -0.14335(17) 0.12246(14) 0.0338(7) Uani 1.00 1 d .
C(12) C 0.8993(2) -0.1486(2) 0.03509(17) 0.0593(10) Uani 1.00 1 d .
C(13) C 0.80106(14) 0.20388(16) 0.19470(12) 0.0267(6) Uani 1.00 1 d .
C(14) C 0.78320(13) 0.18108(14) 0.32835(12) 0.0237(6) Uani 1.00 1 d .
C(15) C 0.82097(13) 0.20182(14) 0.41496(12) 0.0226(6) Uani 1.00 1 d .
C(16) C 0.91926(14) 0.20981(14) 0.43496(12) 0.0222(6) Uani 1.00 1 d .
C(17) C 0.95858(16) 0.28794(16) 0.46001(13) 0.0294(6) Uani 1.00 1 d .
C(18) C 1.04891(17) 0.29500(18) 0.48006(14) 0.0363(7) Uani 1.00 1 d .
C(19) C 1.09788(16) 0.22321(18) 0.47256(14) 0.0352(7) Uani 1.00 1 d .
C(20) C 1.05579(14) 0.14757(17) 0.44724(13) 0.0296(7) Uani 1.00 1 d .
C(21) C 0.78238(14) 0.32506(14) 0.27526(13) 0.0261(6) Uani 1.00 1 d .
C(22) C 0.82403(16) 0.38765(16) 0.22856(13) 0.0282(6) Uani 1.00 1 d .
C(23) C 0.78244(17) 0.41042(16) 0.15247(14) 0.0318(7) Uani 1.00 1 d .
C(24) C 0.82154(18) 0.46591(18) 0.10834(16) 0.0387(7) Uani 1.00 1 d .
C(25) C 0.9022(2) 0.5004(2) 0.14030(18) 0.0549(10) Uani 1.00 1 d .
C(26) C 0.9436(2) 0.4792(2) 0.2157(2) 0.0729(11) Uani 1.00 1 d .
C(27) C 0.90545(19) 0.4227(2) 0.25984(18) 0.0522(9) Uani 1.00 1 d .
C(28) C 1.04087(13) -0.01276(16) 0.17628(12) 0.0263(6) Uani 1.00 1 d .
C(29) C 1.08484(14) -0.03494(16) 0.31728(12) 0.0262(6) Uani 1.00 1 d .
C(30) C 1.07172(14) -0.10151(16) 0.37825(13) 0.0291(6) Uani 1.00 1 d .
C(31) C 0.98202(16) -0.14146(16) 0.35610(13) 0.0275(6) Uani 1.00 1 d .
C(32) C 0.96979(19) -0.22712(17) 0.33405(16) 0.0387(8) Uani 1.00 1 d .
C(33) C 0.8863(2) -0.2603(2) 0.31014(18) 0.0500(9) Uani 1.00 1 d .
C(34) C 0.8164(2) -0.2060(2) 0.30843(17) 0.0478(9) Uani 1.00 1 d .
C(35) C 0.83183(17) -0.12181(19) 0.33192(14) 0.0368(7) Uani 1.00 1 d .
C(36) C 1.16079(14) -0.10980(17) 0.23109(14) 0.0315(7) Uani 1.00 1 d .
C(37) C 1.15013(14) -0.17511(17) 0.16504(14) 0.0305(6) Uani 1.00 1 d .
C(38) C 1.18447(19) -0.1608(2) 0.10032(17) 0.0459(9) Uani 1.00 1 d .
C(39) C 1.1737(2) -0.2206(2) 0.03975(18) 0.0566(11) Uani 1.00 1 d .
C(40) C 1.1281(2) -0.2957(2) 0.04294(18) 0.0517(9) Uani 1.00 1 d .
C(41) C 1.09410(18) -0.31113(19) 0.10743(18) 0.0460(8) Uani 1.00 1 d .
C(42) C 1.10470(17) -0.25193(18) 0.16808(16) 0.0373(7) Uani 1.00 1 d .
C(43) C 0.62894(16) -0.01872(19) 0.41600(17) 0.0373(7) Uani 1.00 1 d .
H(1) H 0.7524 -0.0795 0.1325 0.033 Uiso 1.00 1 c R
H(2) H 0.6481 0.0063 0.1742 0.043 Uiso 1.00 1 c R
H(3) H 0.6637 0.1041 0.1931 0.043 Uiso 1.00 1 c R
H(4) H 0.6179 0.1415 0.0704 0.067 Uiso 1.00 1 c R
H(5) H 0.5613 0.0585 0.0684 0.067 Uiso 1.00 1 c R
H(6) H 0.6476 0.0549 0.0395 0.067 Uiso 1.00 1 c R
H(7) H 0.9631 0.2052 0.2476 0.032 Uiso 1.00 1 c R
H(8) H 1.0385 0.1396 0.2493 0.031 Uiso 1.00 1 c R
H(9) H 1.0607 0.1855 0.1369 0.054 Uiso 1.00 1 c R
H(10) H 1.0271 0.2717 0.1651 0.054 Uiso 1.00 1 c R
H(11) H 0.9637 0.2129 0.1058 0.054 Uiso 1.00 1 c R
H(12) H 0.9603 -0.1589 0.1507 0.039 Uiso 1.00 1 c R
H(13) H 0.8617 -0.1834 0.1341 0.039 Uiso 1.00 1 c R
H(14) H 0.8417 -0.1635 0.0073 0.068 Uiso 1.00 1 c R
H(15) H 0.9394 -0.1911 0.0254 0.068 Uiso 1.00 1 c R
H(16) H 0.9146 -0.0935 0.0180 0.068 Uiso 1.00 1 c R
H(17) H 0.7396 0.2069 0.1734 0.031 Uiso 1.00 1 c R
H(18) H 0.8304 0.2408 0.1657 0.031 Uiso 1.00 1 c R
H(19) H 0.7213 0.1877 0.3169 0.028 Uiso 1.00 1 c R
H(20) H 0.7973 0.1227 0.3191 0.028 Uiso 1.00 1 c R
H(21) H 0.7966 0.2552 0.4269 0.026 Uiso 1.00 1 c R
H(22) H 0.8050 0.1568 0.4460 0.027 Uiso 1.00 1 c R
H(23) H 0.9232 0.3370 0.4639 0.035 Uiso 1.00 1 c R
H(24) H 1.0765 0.3484 0.4983 0.042 Uiso 1.00 1 c R
H(25) H 1.1601 0.2263 0.4849 0.042 Uiso 1.00 1 c R
H(26) H 1.0901 0.0980 0.4424 0.035 Uiso 1.00 1 c R
H(27) H 0.7210 0.3232 0.2534 0.031 Uiso 1.00 1 c R
H(28) H 0.7930 0.3452 0.3279 0.031 Uiso 1.00 1 c R
H(29) H 0.7260 0.3874 0.1300 0.037 Uiso 1.00 1 c R
H(30) H 0.7922 0.4797 0.0560 0.046 Uiso 1.00 1 c R
H(31) H 0.9289 0.5387 0.1104 0.066 Uiso 1.00 1 c R
H(32) H 0.9992 0.5039 0.2385 0.083 Uiso 1.00 1 c R
H(33) H 0.9359 0.4072 0.3115 0.059 Uiso 1.00 1 c R
H(34) H 1.0748 0.0389 0.1849 0.032 Uiso 1.00 1 c R
H(35) H 1.0449 -0.0380 0.1277 0.032 Uiso 1.00 1 c R
H(36) H 1.1414 -0.0098 0.3337 0.030 Uiso 1.00 1 c R
H(37) H 1.0416 0.0090 0.3135 0.030 Uiso 1.00 1 c R
H(38) H 1.1143 -0.1461 0.3814 0.034 Uiso 1.00 1 c R
H(39) H 1.0792 -0.0741 0.4280 0.034 Uiso 1.00 1 c R
H(40) H 1.0191 -0.2634 0.3355 0.046 Uiso 1.00 1 c R
H(41) H 0.8771 -0.3193 0.2947 0.060 Uiso 1.00 1 c R
H(42) H 0.7581 -0.2270 0.2914 0.057 Uiso 1.00 1 c R
H(43) H 0.7834 -0.0844 0.3305 0.044 Uiso 1.00 1 c R
H(44) H 1.1958 -0.0632 0.2201 0.037 Uiso 1.00 1 c R
H(45) H 1.1895 -0.1369 0.2789 0.037 Uiso 1.00 1 c R
H(46) H 1.2162 -0.1088 0.0975 0.056 Uiso 1.00 1 c R
H(47) H 1.1974 -0.2091 -0.0045 0.069 Uiso 1.00 1 c R
H(48) H 1.1208 -0.3367 0.0014 0.059 Uiso 1.00 1 c R
H(49) H 1.0628 -0.3634 0.1101 0.052 Uiso 1.00 1 c R
H(50) H 1.0808 -0.2634 0.2122 0.044 Uiso 1.00 1 c R

loop_
_atom_site_aniso_label
_atom_site_aniso_U_11
_atom_site_aniso_U_22
_atom_site_aniso_U_33
_atom_site_aniso_U_12
_atom_site_aniso_U_13
_atom_site_aniso_U_23
Cu(1) 0.03095(16) 0.02350(17) 0.03016(17) 0.00257(13) 0.00182(12) -0.00344(13)
S(1) 0.0229(2) 0.0260(3) 0.0354(3) 0.0016(2) 0.0030(2) 0.0072(2)
F(1) 0.0415(9) 0.0732(14) 0.0755(13) -0.0134(9) 0.0028(9) -0.0325(11)
F(2) 0.0505(10) 0.0788(14) 0.0481(10) -0.0137(9) -0.0096(8) 0.0311(9)
F(3) 0.0240(7) 0.0639(11) 0.0658(11) -0.0023(7) 0.0046(7) 0.0115(9)
O(1) 0.0351(10) 0.0421(11) 0.0503(12) 0.0094(8) 0.0045(9) -0.0069(9)
O(2) 0.0383(10) 0.0404(12) 0.0604(13) -0.0010(8) 0.0043(9) 0.0257(10)
O(3) 0.0245(8) 0.0367(11) 0.0463(11) -0.0047(7) 0.0114(8) -0.0010(8)
N(1) 0.0253(10) 0.0221(11) 0.0224(10) 0.0012(8) 0.0045(8) 0.0022(8)
N(2) 0.0244(10) 0.0203(11) 0.0222(10) 0.0006(8) 0.0030(8) -0.0012(8)
N(3) 0.0276(11) 0.0257(12) 0.0263(11) -0.0014(8) 0.0044(8) -0.0005(9)
N(4) 0.0229(10) 0.0270(11) 0.0233(10) 0.0052(8) 0.0015(8) -0.0007(8)
C(1) 0.0265(12) 0.0287(14) 0.0284(13) -0.0026(10) -0.0026(10) -0.0072(11)
C(2) 0.0220(11) 0.0329(15) 0.0229(12) 0.0038(10) 0.0018(10) -0.0049(10)
C(3) 0.0262(12) 0.0268(13) 0.0194(12) 0.0046(10) 0.0011(10) -0.0027(10)
C(4) 0.0246(12) 0.0277(14) 0.0154(11) 0.0007(10) 0.0018(9) 0.0015(9)
C(5) 0.0237(11) 0.0293(14) 0.0172(11) 0.0048(10) 0.0035(9) 0.0020(10)
C(6) 0.0293(13) 0.0280(14) 0.0207(12) 0.0042(10) 0.0003(10) -0.0029(10)
C(7) 0.0267(13) 0.0386(16) 0.0413(16) -0.0001(11) 0.0045(12) -0.0158(13)
C(8) 0.0303(15) 0.084(2) 0.0527(19) 0.0160(15) -0.0052(14) -0.0266(18)
C(9) 0.0228(12) 0.0258(14) 0.0304(13) 0.0024(10) 0.0051(10) 0.0020(10)
C(10) 0.0406(16) 0.0434(18) 0.0496(18) -0.0035(13) 0.0097(14) 0.0159(14)
C(11) 0.0296(13) 0.0325(15) 0.0351(15) 0.0069(11) -0.0013(11) -0.0083(11)
C(12) 0.075(2) 0.055(2) 0.0392(18) 0.0222(17) -0.0040(16) -0.0189(15)
C(13) 0.0251(12) 0.0290(14) 0.0234(12) 0.0042(10) 0.0006(10) -0.0008(10)
C(14) 0.0206(11) 0.0215(13) 0.0280(13) -0.0019(9) 0.0037(10) -0.0017(10)
C(15) 0.0240(11) 0.0199(12) 0.0234(12) 0.0003(9) 0.0049(10) -0.0004(10)
C(16) 0.0272(12) 0.0219(13) 0.0171(11) -0.0007(9) 0.0042(10) 0.0024(9)
C(17) 0.0328(13) 0.0205(13) 0.0333(14) -0.0006(10) 0.0045(11) 0.0003(11)
C(18) 0.0361(15) 0.0312(16) 0.0391(15) -0.0125(12) 0.0037(12) -0.0004(12)
C(19) 0.0246(13) 0.0452(18) 0.0345(15) -0.0050(12) 0.0046(11) 0.0015(12)
C(20) 0.0256(13) 0.0335(15) 0.0286(13) 0.0066(10) 0.0040(11) 0.0036(11)
C(21) 0.0268(12) 0.0256(13) 0.0262(13) 0.0022(10) 0.0064(10) -0.0018(10)
C(22) 0.0322(13) 0.0231(13) 0.0290(14) 0.0022(10) 0.0063(11) 0.0004(10)
C(23) 0.0325(14) 0.0294(15) 0.0319(14) 0.0019(11) 0.0043(11) 0.0017(11)
C(24) 0.0460(16) 0.0389(17) 0.0304(14) 0.0046(13) 0.0070(12) 0.0084(12)
C(25) 0.0575(19) 0.058(2) 0.0485(19) -0.0180(15) 0.0117(16) 0.0200(15)
C(26) 0.059(2) 0.089(2) 0.059(2) -0.040(2) -0.0098(17) 0.029(2)
C(27) 0.0477(17) 0.062(2) 0.0378(17) -0.0202(15) -0.0089(14) 0.0158(15)
C(28) 0.0253(11) 0.0296(14) 0.0242(12) 0.0039(10) 0.0059(10) -0.0007(10)
C(29) 0.0238(11) 0.0277(14) 0.0249(12) 0.0008(10) 0.0013(10) -0.0003(10)
C(30) 0.0296(13) 0.0284(14) 0.0270(13) 0.0041(10) 0.0019(10) 0.0006(11)
C(31) 0.0358(14) 0.0248(14) 0.0210(12) 0.0001(10) 0.0044(11) 0.0014(10)
C(32) 0.0516(17) 0.0257(15) 0.0392(16) 0.0000(12) 0.0115(13) -0.0006(12)
C(33) 0.068(2) 0.0313(17) 0.0513(19) -0.0154(15) 0.0148(16) -0.0141(14)
C(34) 0.0445(17) 0.049(2) 0.0475(18) -0.0202(15) 0.0070(14) -0.0127(15)
C(35) 0.0318(14) 0.0440(17) 0.0334(15) -0.0040(12) 0.0051(12) -0.0033(13)
C(36) 0.0251(12) 0.0337(15) 0.0335(14) 0.0066(11) 0.0026(11) -0.0003(11)
C(37) 0.0227(12) 0.0336(15) 0.0333(14) 0.0092(11) 0.0028(11) -0.0015(11)
C(38) 0.0496(17) 0.0447(19) 0.0461(17) 0.0027(14) 0.0164(14) -0.0022(14)
C(39) 0.068(2) 0.066(2) 0.0397(18) 0.0103(18) 0.0204(16) -0.0063(17)
C(40) 0.0543(19) 0.049(2) 0.0443(18) 0.0197(16) -0.0034(15) -0.0144(15)
C(41) 0.0419(16) 0.0329(17) 0.0562(19) 0.0089(12) -0.0033(15) -0.0061(14)
C(42) 0.0357(14) 0.0322(16) 0.0420(16) 0.0101(12) 0.0051(12) 0.0018(12)
C(43) 0.0290(13) 0.0382(17) 0.0424(15) -0.0046(12) 0.0033(12) 0.0047(14)

loop_
_atom_type_symbol
_atom_type_description
_atom_type_scat_dispersion_real
_atom_type_scat_dispersion_imag
_atom_type_scat_source
C C 0.003 0.002
;
International Tables for Crystallography
(1992, Vol. C, Tables 4.2.6.8 and 6.1.1.4)
;
H H 0.000 0.000
;
International Tables for Crystallography
(1992, Vol. C, Table 6.1.1.4)
;
N N 0.006 0.003
;
International Tables for Crystallography
(1992, Vol. C, Tables 4.2.6.8 and 6.1.1.4)
;
Cu Cu 0.320 1.265
;
International Tables for Crystallography
(1992, Vol. C, Tables 4.2.6.8 and 6.1.1.4)
;
F F 0.017 0.010
;
International Tables for Crystallography
(1992, Vol. C, Tables 4.2.6.8 and 6.1.1.4)
;
S S 0.125 0.123
;
International Tables for Crystallography
(1992, Vol. C, Tables 4.2.6.8 and 6.1.1.4)
;
O O 0.011 0.006
;
International Tables for Crystallography
(1992, Vol. C, Tables 4.2.6.8 and 6.1.1.4)
;

loop_
_geom_angle_atom_site_label_1
_geom_angle_atom_site_label_2
_geom_angle_atom_site_label_3
_geom_angle
N(1) Cu(1) N(3) 165.73(8)
O(1) S(1) O(2) 115.94(12)
O(1) S(1) O(3) 114.39(11)
O(1) S(1) C(43) 103.77(11)
O(2) S(1) O(3) 114.45(11)
O(2) S(1) C(43) 103.47(12)
O(3) S(1) C(43) 102.41(12)
Cu(1) N(1) C(16) 127.32(15)
Cu(1) N(1) C(20) 114.89(16)
C(16) N(1) C(20) 117.78(19)
C(13) N(2) C(14) 112.88(17)
C(13) N(2) C(21) 109.51(17)
C(14) N(2) C(21) 110.50(19)
Cu(1) N(3) C(31) 122.95(15)
Cu(1) N(3) C(35) 118.67(17)
C(31) N(3) C(35) 118.4(2)
C(28) N(4) C(29) 111.80(18)
C(28) N(4) C(36) 110.71(19)
C(29) N(4) C(36) 111.57(16)
C(2) C(1) C(6) 122.9(2)
C(1) C(2) C(3) 118.9(2)
C(1) C(2) C(7) 117.4(2)
C(3) C(2) C(7) 123.7(2)
C(2) C(3) C(4) 119.6(2)
C(2) C(3) C(13) 119.9(2)
C(4) C(3) C(13) 120.3(2)
C(3) C(4) C(5) 120.1(2)
C(3) C(4) C(9) 118.8(2)
C(5) C(4) C(9) 121.2(2)
C(4) C(5) C(6) 119.8(2)
C(4) C(5) C(28) 122.28(19)
C(6) C(5) C(28) 117.9(2)
C(1) C(6) C(5) 118.6(2)
C(1) C(6) C(11) 118.1(2)
C(5) C(6) C(11) 123.3(2)
C(2) C(7) C(8) 113.2(2)
C(4) C(9) C(10) 113.83(19)
C(6) C(11) C(12) 112.9(2)
N(2) C(13) C(3) 116.52(17)
N(2) C(14) C(15) 112.72(17)
C(14) C(15) C(16) 112.8(2)
N(1) C(16) C(15) 118.70(19)
N(1) C(16) C(17) 121.0(2)
C(15) C(16) C(17) 120.3(2)
C(16) C(17) C(18) 120.4(2)
C(17) C(18) C(19) 118.4(2)
C(18) C(19) C(20) 118.8(2)
N(1) C(20) C(19) 123.5(2)
N(2) C(21) C(22) 112.3(2)
C(21) C(22) C(23) 121.1(2)
C(21) C(22) C(27) 120.9(2)
C(23) C(22) C(27) 118.0(2)
C(22) C(23) C(24) 121.4(2)
C(23) C(24) C(25) 119.9(2)
C(24) C(25) C(26) 119.3(3)
C(25) C(26) C(27) 121.1(2)
C(22) C(27) C(26) 120.3(2)
N(4) C(28) C(5) 112.77(19)
N(4) C(29) C(30) 111.84(19)
C(29) C(30) C(31) 111.40(18)
N(3) C(31) C(30) 117.2(2)
N(3) C(31) C(32) 121.0(2)
C(30) C(31) C(32) 121.8(2)
C(31) C(32) C(33) 120.1(2)
C(32) C(33) C(34) 118.6(2)
C(33) C(34) C(35) 119.1(2)
N(3) C(35) C(34) 122.7(2)
N(4) C(36) C(37) 112.82(17)
C(36) C(37) C(38) 121.7(2)
C(36) C(37) C(42) 120.3(2)
C(38) C(37) C(42) 118.0(2)
C(37) C(38) C(39) 121.3(2)
C(38) C(39) C(40) 120.2(3)
C(39) C(40) C(41) 119.0(2)
C(40) C(41) C(42) 121.1(2)
C(37) C(42) C(41) 120.3(2)
S(1) C(43) F(1) 111.56(17)
S(1) C(43) F(2) 111.05(18)
S(1) C(43) F(3) 111.84(19)
F(1) C(43) F(2) 107.4(2)
F(1) C(43) F(3) 107.4(2)
F(2) C(43) F(3) 107.4(2)
C(2) C(1) H(1) 118.5
C(6) C(1) H(1) 118.5
C(2) C(7) H(2) 108.2
C(2) C(7) H(3) 108.7
C(8) C(7) H(2) 107.9
C(8) C(7) H(3) 109.2
H(2) C(7) H(3) 109.5
C(7) C(8) H(4) 108.7
C(7) C(8) H(5) 110.4
C(7) C(8) H(6) 109.2
H(4) C(8) H(5) 109.5
H(4) C(8) H(6) 109.5
H(5) C(8) H(6) 109.5
C(4) C(9) H(7) 108.2
C(4) C(9) H(8) 108.6
C(10) C(9) H(7) 108.1
C(10) C(9) H(8) 108.6
H(7) C(9) H(8) 109.5
C(9) C(10) H(9) 109.2
C(9) C(10) H(10) 110.0
C(9) C(10) H(11) 109.2
H(9) C(10) H(10) 109.5
H(9) C(10) H(11) 109.5
H(10) C(10) H(11) 109.5
C(6) C(11) H(12) 108.7
C(6) C(11) H(13) 108.7
C(12) C(11) H(12) 108.7
C(12) C(11) H(13) 108.3
H(12) C(11) H(13) 109.5
C(11) C(12) H(14) 109.7
C(11) C(12) H(15) 110.2
C(11) C(12) H(16) 108.5
H(14) C(12) H(15) 109.5
H(14) C(12) H(16) 109.5
H(15) C(12) H(16) 109.5
N(2) C(13) H(17) 107.6
N(2) C(13) H(18) 107.6
C(3) C(13) H(17) 107.8
C(3) C(13) H(18) 107.6
H(17) C(13) H(18) 109.5
N(2) C(14) H(19) 108.5
N(2) C(14) H(20) 108.5
C(15) C(14) H(19) 109.2
C(15) C(14) H(20) 108.3
H(19) C(14) H(20) 109.5
C(14) C(15) H(21) 108.4
C(14) C(15) H(22) 108.8
C(16) C(15) H(21) 108.7
C(16) C(15) H(22) 108.6
H(21) C(15) H(22) 109.5
C(16) C(17) H(23) 119.5
C(18) C(17) H(23) 120.0
C(17) C(18) H(24) 120.9
C(19) C(18) H(24) 120.7
C(18) C(19) H(25) 120.5
C(20) C(19) H(25) 120.7
N(1) C(20) H(26) 118.1
C(19) C(20) H(26) 118.4
N(2) C(21) H(27) 109.0
N(2) C(21) H(28) 108.5
C(22) C(21) H(27) 109.1
C(22) C(21) H(28) 108.5
H(27) C(21) H(28) 109.5
C(22) C(23) H(29) 119.3
C(24) C(23) H(29) 119.3
C(23) C(24) H(30) 119.9
C(25) C(24) H(30) 120.2
C(24) C(25) H(31) 120.1
C(26) C(25) H(31) 120.6
C(25) C(26) H(32) 119.6
C(27) C(26) H(32) 119.3
C(22) C(27) H(33) 119.6
C(26) C(27) H(33) 120.1
N(4) C(28) H(34) 108.5
N(4) C(28) H(35) 108.8
C(5) C(28) H(34) 108.5
C(5) C(28) H(35) 108.7
H(34) C(28) H(35) 109.5
N(4) C(29) H(36) 108.8
N(4) C(29) H(37) 108.9
C(30) C(29) H(36) 109.3
C(30) C(29) H(37) 108.5
H(36) C(29) H(37) 109.5
C(29) C(30) H(38) 108.6
C(29) C(30) H(39) 109.5
C(31) C(30) H(38) 108.8
C(31) C(30) H(39) 109.1
H(38) C(30) H(39) 109.5
C(31) C(32) H(40) 119.9
C(33) C(32) H(40) 120.0
C(32) C(33) H(41) 120.8
C(34) C(33) H(41) 120.6
C(33) C(34) H(42) 120.4
C(35) C(34) H(42) 120.5
N(3) C(35) H(43) 118.3
C(34) C(35) H(43) 118.9
N(4) C(36) H(44) 108.3
N(4) C(36) H(45) 108.9
C(37) C(36) H(44) 108.3
C(37) C(36) H(45) 109.1
H(44) C(36) H(45) 109.5
C(37) C(38) H(46) 119.1
C(39) C(38) H(46) 119.5
C(38) C(39) H(47) 119.9
C(40) C(39) H(47) 119.8
C(39) C(40) H(48) 120.2
C(41) C(40) H(48) 120.8
C(40) C(41) H(49) 119.3
C(42) C(41) H(49) 119.6
C(37) C(42) H(50) 119.5
C(41) C(42) H(50) 120.2

loop_
_geom_bond_atom_site_label_1
_geom_bond_atom_site_label_2
_geom_bond_distance
Cu(1) N(1) 1.8974(18)
Cu(1) N(3) 1.900(2)
S(1) O(1) 1.427(2)
S(1) O(2) 1.425(2)
S(1) O(3) 1.443(2)
S(1) C(43) 1.826(2)
F(1) C(43) 1.324(3)
F(2) C(43) 1.328(3)
F(3) C(43) 1.330(3)
N(1) C(16) 1.346(3)
N(1) C(20) 1.353(2)
N(2) C(13) 1.473(2)
N(2) C(14) 1.462(3)
N(2) C(21) 1.464(2)
N(3) C(31) 1.350(3)
N(3) C(35) 1.346(3)
N(4) C(28) 1.473(2)
N(4) C(29) 1.459(3)
N(4) C(36) 1.469(3)
C(1) C(2) 1.377(3)
C(1) C(6) 1.392(3)
C(2) C(3) 1.398(3)
C(2) C(7) 1.514(3)
C(3) C(4) 1.419(3)
C(3) C(13) 1.509(3)
C(4) C(5) 1.400(3)
C(4) C(9) 1.516(3)
C(5) C(6) 1.404(3)
C(5) C(28) 1.521(3)
C(6) C(11) 1.503(3)
C(7) C(8) 1.509(3)
C(9) C(10) 1.526(4)
C(11) C(12) 1.520(4)
C(14) C(15) 1.528(3)
C(15) C(16) 1.505(3)
C(16) C(17) 1.377(3)
C(17) C(18) 1.383(3)
C(18) C(19) 1.370(3)
C(19) C(20) 1.362(3)
C(21) C(22) 1.508(3)
C(22) C(23) 1.386(3)
C(22) C(27) 1.378(3)
C(23) C(24) 1.387(4)
C(24) C(25) 1.366(4)
C(25) C(26) 1.368(4)
C(26) C(27) 1.389(5)
C(29) C(30) 1.529(3)
C(30) C(31) 1.502(3)
C(31) C(32) 1.376(3)
C(32) C(33) 1.378(4)
C(33) C(34) 1.374(4)
C(34) C(35) 1.366(4)
C(36) C(37) 1.513(3)
C(37) C(38) 1.381(4)
C(37) C(42) 1.389(3)
C(38) C(39) 1.385(4)
C(39) C(40) 1.369(4)
C(40) C(41) 1.377(4)
C(41) C(42) 1.380(4)
C(1) H(1) 0.950
C(7) H(2) 0.950
C(7) H(3) 0.950
C(8) H(4) 0.950
C(8) H(5) 0.950
C(8) H(6) 0.950
C(9) H(7) 0.950
C(9) H(8) 0.950
C(10) H(9) 0.950
C(10) H(10) 0.950
C(10) H(11) 0.950
C(11) H(12) 0.950
C(11) H(13) 0.950
C(12) H(14) 0.950
C(12) H(15) 0.950
C(12) H(16) 0.950
C(13) H(17) 0.950
C(13) H(18) 0.950
C(14) H(19) 0.950
C(14) H(20) 0.950
C(15) H(21) 0.950
C(15) H(22) 0.950
C(17) H(23) 0.950
C(18) H(24) 0.950
C(19) H(25) 0.950
C(20) H(26) 0.950
C(21) H(27) 0.950
C(21) H(28) 0.950
C(23) H(29) 0.950
C(24) H(30) 0.950
C(25) H(31) 0.950
C(26) H(32) 0.950
C(27) H(33) 0.950
C(28) H(34) 0.950
C(28) H(35) 0.950
C(29) H(36) 0.950
C(29) H(37) 0.950
C(30) H(38) 0.950
C(30) H(39) 0.950
C(32) H(40) 0.950
C(33) H(41) 0.950
C(34) H(42) 0.950
C(35) H(43) 0.950
C(36) H(44) 0.950
C(36) H(45) 0.950
C(38) H(46) 0.950
C(39) H(47) 0.950
C(40) H(48) 0.950
C(41) H(49) 0.950
C(42) H(50) 0.950

loop_
_geom_contact_atom_site_label_1
_geom_contact_atom_site_label_2
_geom_contact_distance
_geom_contact_site_symmetry_2
Cu(1) O(3) 2.5972(19) .
F(1) C(35) 3.420(3) .
F(2) C(14) 3.419(3) .
F(2) C(18) 3.495(3) 45504
F(2) C(26) 3.426(3) 45504
F(2) C(27) 3.535(3) 45504
F(3) F(3) 3.070(2) 65603
F(3) C(17) 3.457(3) 64602
F(3) C(18) 3.557(3) 45504
O(1) C(18) 3.241(3) 45504
O(1) C(30) 3.463(2) 75603
O(2) C(15) 3.440(3) 64602
O(2) C(17) 3.425(3) 64602
O(2) C(19) 3.558(3) 75603
O(2) C(20) 3.556(3) 75603
O(2) C(21) 3.505(3) 64602
O(3) Cu(1) 2.5972(19) .
O(3) N(3) 3.144(2) .
O(3) C(15) 3.300(2) .
O(3) C(20) 3.359(2) 75603
O(3) C(30) 3.505(2) 75603
O(3) C(35) 3.035(3) .
N(3) O(3) 3.144(2) .
N(3) C(20) 3.464(3) 75603
C(14) F(2) 3.419(3) .
C(15) O(2) 3.440(3) 65602
C(15) O(3) 3.300(2) .
C(17) F(3) 3.457(3) 65602
C(17) O(2) 3.425(3) 65602
C(18) F(2) 3.495(3) 55504
C(18) F(3) 3.557(3) 55504
C(18) O(1) 3.241(3) 55504
C(18) C(32) 3.495(4) 75603
C(19) O(2) 3.558(3) 75603
C(20) O(2) 3.556(3) 75603
C(20) O(3) 3.359(2) 75603
C(20) N(3) 3.464(3) 75603
C(21) O(2) 3.505(3) 65602
C(26) F(2) 3.426(3) 55504
C(27) F(2) 3.535(3) 55504
C(30) O(1) 3.463(2) 75603
C(30) O(3) 3.505(2) 75603
C(32) C(18) 3.495(4) 75603
C(35) F(1) 3.420(3) .
C(35) O(3) 3.035(3) .
Cu(1) H(26) 3.498 75603
Cu(1) H(39) 3.210 75603
S(1) H(22) 3.086 .
S(1) H(23) 3.482 64602
S(1) H(24) 3.394 45504
S(1) H(26) 3.164 75603
S(1) H(36) 3.208 75603
S(1) H(39) 3.311 75603
S(1) H(43) 3.477 .
F(1) H(23) 3.335 64602
F(1) H(32) 3.084 45504
F(1) H(40) 2.854 44504
F(1) H(42) 3.437 .
F(1) H(43) 2.662 .
F(1) H(50) 3.575 44504
F(2) H(2) 3.547 .
F(2) H(3) 3.363 .
F(2) H(19) 2.892 .
F(2) H(20) 3.238 .
F(2) H(22) 3.309 .
F(2) H(24) 3.026 45504
F(2) H(32) 2.740 45504
F(2) H(33) 2.967 45504
F(2) H(43) 3.402 .
F(3) H(23) 2.733 64602
F(3) H(23) 3.585 45504
F(3) H(24) 3.237 64602
F(3) H(24) 2.839 45504
F(3) H(32) 3.442 45504
F(3) H(33) 3.107 45504
O(1) H(22) 2.793 .
O(1) H(24) 2.391 45504
O(1) H(25) 3.327 45504
O(1) H(36) 3.005 75603
O(1) H(38) 3.061 75603
O(1) H(39) 3.247 75603
O(1) H(45) 3.418 75603
O(2) H(21) 2.520 64602
O(2) H(23) 2.548 64602
O(2) H(25) 2.922 75603
O(2) H(26) 2.888 75603
O(2) H(28) 2.581 64602
O(2) H(36) 3.074 75603
O(3) H(20) 3.132 .
O(3) H(22) 2.486 .
O(3) H(25) 3.596 75603
O(3) H(26) 2.622 75603
O(3) H(36) 3.535 75603
O(3) H(39) 2.716 75603
O(3) H(43) 2.545 .
N(1) H(39) 2.951 75603
N(3) H(26) 3.526 75603
C(1) H(30) 3.491 64502
C(3) H(47) 3.428 75503
C(7) H(10) 3.472 45504
C(7) H(32) 3.449 45504
C(7) H(49) 3.462 44504
C(8) H(10) 3.279 45504
C(8) H(30) 3.347 64502
C(8) H(31) 3.248 64502
C(8) H(49) 3.541 44504
C(9) H(27) 3.581 55504
C(10) H(4) 3.284 55504
C(10) H(15) 3.349 75503
C(10) H(27) 3.403 55504
C(10) H(48) 3.525 75503
C(12) H(9) 3.266 75503
C(12) H(29) 3.144 64502
C(13) H(47) 3.338 75503
C(15) H(25) 3.245 45504
C(15) H(38) 3.578 75603
C(15) H(39) 3.448 75603
C(16) H(38) 3.516 75603
C(16) H(39) 3.180 75603
C(17) H(40) 3.535 75603
C(19) H(21) 3.410 55504
C(20) H(39) 3.563 75603
C(22) H(44) 3.354 45504
C(23) H(14) 3.222 65502
C(23) H(34) 3.522 45504
C(23) H(44) 3.089 45504
C(23) H(46) 3.300 45504
C(23) H(48) 3.571 75503
C(24) H(6) 3.065 65502
C(24) H(14) 3.496 65502
C(24) H(44) 3.430 45504
C(24) H(46) 2.733 45504
C(24) H(48) 3.046 75503
C(25) H(5) 3.179 55504
C(25) H(6) 3.175 65502
C(25) H(46) 3.294 45504
C(25) H(48) 3.497 75503
C(25) H(49) 3.414 56501
C(26) H(2) 3.457 55504
C(26) H(5) 3.551 55504
C(30) H(22) 3.342 75603
C(33) H(24) 3.540 75603
C(33) H(45) 3.399 44504
C(34) H(25) 3.565 75603
C(34) H(45) 3.100 44504
C(35) H(25) 3.565 75603
C(36) H(41) 3.492 54504
C(36) H(42) 3.004 54504
C(37) H(42) 2.880 54504
C(38) H(30) 3.442 55504
C(39) H(1) 3.567 54504
C(39) H(11) 2.932 75503
C(39) H(13) 3.371 54504
C(39) H(14) 3.340 54504
C(39) H(18) 3.596 75503
C(40) H(1) 2.922 54504
C(40) H(11) 2.956 75503
C(41) H(1) 2.949 54504
C(41) H(2) 3.266 54504
C(41) H(31) 3.483 54501
C(42) H(42) 2.853 54504
C(43) H(23) 3.291 64602
C(43) H(24) 3.192 45504
C(43) H(32) 3.304 45504
C(43) H(33) 3.592 45504
C(43) H(43) 3.289 .
H(1) C(39) 3.567 44504
H(1) C(40) 2.922 44504
H(1) C(41) 2.949 44504
H(1) H(30) 3.337 64502
H(1) H(48) 2.999 44504
H(1) H(49) 3.039 44504
H(2) F(2) 3.547 .
H(2) C(26) 3.457 45504
H(2) C(41) 3.266 44504
H(2) H(31) 3.431 45504
H(2) H(32) 2.823 45504
H(2) H(49) 2.683 44504
H(3) F(2) 3.363 .
H(3) H(10) 2.829 45504
H(3) H(32) 3.318 45504
H(4) C(10) 3.284 45504
H(4) H(9) 3.125 45504
H(4) H(10) 2.770 45504
H(4) H(11) 3.459 45504
H(4) H(14) 3.419 65502
H(4) H(15) 3.095 65502
H(4) H(31) 3.461 64502
H(4) H(47) 3.517 75503
H(5) C(25) 3.179 45504
H(5) C(26) 3.551 45504
H(5) H(5) 3.249 65503
H(5) H(10) 3.229 45504
H(5) H(31) 3.184 64502
H(5) H(31) 2.795 45504
H(5) H(32) 3.477 45504
H(5) H(48) 3.262 65502
H(5) H(49) 3.489 65502
H(5) H(49) 3.093 44504
H(6) C(24) 3.065 64502
H(6) C(25) 3.175 64502
H(6) H(30) 2.400 64502
H(6) H(31) 2.631 64502
H(6) H(47) 3.555 75503
H(6) H(48) 3.433 44504
H(6) H(49) 3.573 44504
H(8) H(27) 2.904 55504
H(9) C(12) 3.266 75503
H(9) H(4) 3.125 55504
H(9) H(14) 3.261 75503
H(9) H(15) 2.843 75503
H(9) H(16) 3.163 75503
H(9) H(17) 3.194 55504
H(9) H(27) 2.848 55504
H(9) H(29) 2.854 55504
H(10) C(7) 3.472 55504
H(10) C(8) 3.279 55504
H(10) H(3) 2.829 55504
H(10) H(4) 2.770 55504
H(10) H(5) 3.229 55504
H(10) H(17) 3.319 55504
H(10) H(27) 3.404 55504
H(10) H(48) 3.428 75503
H(11) C(39) 2.932 75503
H(11) C(40) 2.956 75503
H(11) H(4) 3.459 55504
H(11) H(15) 3.052 75503
H(11) H(47) 2.730 75503
H(11) H(48) 2.786 75503
H(13) C(39) 3.371 44504
H(13) H(47) 3.518 44504
H(14) C(23) 3.222 64502
H(14) C(24) 3.496 64502
H(14) C(39) 3.340 44504
H(14) H(4) 3.419 64502
H(14) H(9) 3.261 75503
H(14) H(29) 2.516 64502
H(14) H(30) 3.070 64502
H(14) H(47) 2.967 44504
H(14) H(48) 3.442 44504
H(15) C(10) 3.349 75503
H(15) H(4) 3.095 64502
H(15) H(9) 2.843 75503
H(15) H(11) 3.052 75503
H(15) H(29) 3.509 64502
H(16) H(9) 3.163 75503
H(16) H(29) 3.000 64502
H(16) H(30) 3.393 64502
H(16) H(35) 3.430 75503
H(17) H(9) 3.194 45504
H(17) H(10) 3.319 45504
H(17) H(47) 3.329 75503
H(18) C(39) 3.596 75503
H(18) H(47) 2.797 75503
H(18) H(48) 3.517 75503
H(19) F(2) 2.892 .
H(19) H(25) 3.556 45504
H(20) F(2) 3.238 .
H(20) O(3) 3.132 .
H(21) O(2) 2.520 65602
H(21) C(19) 3.410 45504
H(21) H(25) 2.591 45504
H(22) S(1) 3.086 .
H(22) F(2) 3.309 .
H(22) O(1) 2.793 .
H(22) O(3) 2.486 .
H(22) C(30) 3.342 75603
H(22) H(25) 3.097 45504
H(22) H(38) 2.997 75603
H(22) H(39) 2.816 75603
H(23) S(1) 3.482 65602
H(23) F(1) 3.335 65602
H(23) F(3) 2.733 65602
H(23) F(3) 3.585 55504
H(23) O(2) 2.548 65602
H(23) C(43) 3.291 65602
H(23) H(40) 3.599 75603
H(24) S(1) 3.394 55504
H(24) F(2) 3.026 55504
H(24) F(3) 3.237 65602
H(24) F(3) 2.839 55504
H(24) O(1) 2.391 55504
H(24) C(33) 3.540 75603
H(24) C(43) 3.192 55504
H(24) H(41) 3.556 75603
H(25) O(1) 3.327 55504
H(25) O(2) 2.922 75603
H(25) O(3) 3.596 75603
H(25) C(15) 3.245 55504
H(25) C(34) 3.565 75603
H(25) C(35) 3.565 75603
H(25) H(19) 3.556 55504
H(25) H(21) 2.591 55504
H(25) H(22) 3.097 55504
H(26) Cu(1) 3.498 75603
H(26) S(1) 3.164 75603
H(26) O(2) 2.888 75603
H(26) O(3) 2.622 75603
H(26) N(3) 3.526 75603
H(27) C(9) 3.581 45504
H(27) C(10) 3.403 45504
H(27) H(8) 2.904 45504
H(27) H(9) 2.848 45504
H(27) H(10) 3.404 45504
H(27) H(34) 3.153 45504
H(27) H(36) 3.553 45504
H(28) O(2) 2.581 65602
H(28) H(36) 3.493 45504
H(29) C(12) 3.144 65502
H(29) H(9) 2.854 45504
H(29) H(14) 2.516 65502
H(29) H(15) 3.509 65502
H(29) H(16) 3.000 65502
H(29) H(34) 2.983 45504
H(29) H(44) 3.225 45504
H(29) H(46) 3.456 45504
H(30) C(1) 3.491 65502
H(30) C(8) 3.347 65502
H(30) C(38) 3.442 45504
H(30) H(1) 3.337 65502
H(30) H(6) 2.400 65502
H(30) H(14) 3.070 65502
H(30) H(16) 3.393 65502
H(30) H(46) 2.512 45504
H(30) H(48) 2.892 75503
H(31) C(8) 3.248 65502
H(31) C(41) 3.483 56501
H(31) H(2) 3.431 55504
H(31) H(4) 3.461 65502
H(31) H(5) 3.184 65502
H(31) H(5) 2.795 55504
H(31) H(6) 2.631 65502
H(31) H(46) 3.464 45504
H(31) H(49) 2.587 56501
H(32) F(1) 3.084 55504
H(32) F(2) 2.740 55504
H(32) F(3) 3.442 55504
H(32) C(7) 3.449 55504
H(32) C(43) 3.304 55504
H(32) H(2) 2.823 55504
H(32) H(3) 3.318 55504
H(32) H(5) 3.477 55504
H(32) H(41) 3.597 56501
H(32) H(49) 3.358 56501
H(33) F(2) 2.967 55504
H(33) F(3) 3.107 55504
H(33) C(43) 3.592 55504
H(34) C(23) 3.522 55504
H(34) H(27) 3.153 55504
H(34) H(29) 2.983 55504
H(35) H(16) 3.430 75503
H(36) S(1) 3.208 75603
H(36) O(1) 3.005 75603
H(36) O(2) 3.074 75603
H(36) O(3) 3.535 75603
H(36) H(27) 3.553 55504
H(36) H(28) 3.493 55504
H(38) O(1) 3.061 75603
H(38) C(15) 3.578 75603
H(38) C(16) 3.516 75603
H(38) H(22) 2.997 75603
H(39) Cu(1) 3.210 75603
H(39) S(1) 3.311 75603
H(39) O(1) 3.247 75603
H(39) O(3) 2.716 75603
H(39) N(1) 2.951 75603
H(39) C(15) 3.448 75603
H(39) C(16) 3.180 75603
H(39) C(20) 3.563 75603
H(39) H(22) 2.816 75603
H(40) F(1) 2.854 54504
H(40) C(17) 3.535 75603
H(40) H(23) 3.599 75603
H(41) C(36) 3.492 44504
H(41) H(24) 3.556 75603
H(41) H(32) 3.597 54501
H(41) H(44) 3.369 44504
H(41) H(45) 2.969 44504
H(42) F(1) 3.437 .
H(42) C(36) 3.004 44504
H(42) C(37) 2.880 44504
H(42) C(42) 2.853 44504
H(42) H(44) 3.521 44504
H(42) H(45) 2.344 44504
H(42) H(50) 2.808 44504
H(43) S(1) 3.477 .
H(43) F(1) 2.662 .
H(43) F(2) 3.402 .
H(43) O(3) 2.545 .
H(43) C(43) 3.289 .
H(44) C(22) 3.354 55504
H(44) C(23) 3.089 55504
H(44) C(24) 3.430 55504
H(44) H(29) 3.225 55504
H(44) H(41) 3.369 54504
H(44) H(42) 3.521 54504
H(45) O(1) 3.418 75603
H(45) C(33) 3.399 54504
H(45) C(34) 3.100 54504
H(45) H(41) 2.969 54504
H(45) H(42) 2.344 54504
H(46) C(23) 3.300 55504
H(46) C(24) 2.733 55504
H(46) C(25) 3.294 55504
H(46) H(29) 3.456 55504
H(46) H(30) 2.512 55504
H(46) H(31) 3.464 55504
H(47) C(3) 3.428 75503
H(47) C(13) 3.338 75503
H(47) H(4) 3.517 75503
H(47) H(6) 3.555 75503
H(47) H(11) 2.730 75503
H(47) H(13) 3.518 54504
H(47) H(14) 2.967 54504
H(47) H(17) 3.329 75503
H(47) H(18) 2.797 75503
H(48) C(10) 3.525 75503
H(48) C(23) 3.571 75503
H(48) C(24) 3.046 75503
H(48) C(25) 3.497 75503
H(48) H(1) 2.999 54504
H(48) H(5) 3.262 64502
H(48) H(6) 3.433 54504
H(48) H(10) 3.428 75503
H(48) H(11) 2.786 75503
H(48) H(14) 3.442 54504
H(48) H(18) 3.517 75503
H(48) H(30) 2.892 75503
H(49) C(7) 3.462 54504
H(49) C(8) 3.541 54504
H(49) C(25) 3.414 54501
H(49) H(1) 3.039 54504
H(49) H(2) 2.683 54504
H(49) H(5) 3.489 64502
H(49) H(5) 3.093 54504
H(49) H(6) 3.573 54504
H(49) H(31) 2.587 54501
H(49) H(32) 3.358 54501
H(50) F(1) 3.575 54504
H(50) H(42) 2.808 54504

loop_
_geom_torsion_atom_site_label_1
_geom_torsion_atom_site_label_2
_geom_torsion_atom_site_label_3
_geom_torsion_atom_site_label_4
_geom_torsion
N(1) Cu(1) N(3) C(31) 17.8(4)
N(1) Cu(1) N(3) C(35) -163.6(2)
N(3) Cu(1) N(1) C(16) 161.9(2)
N(3) Cu(1) N(1) C(20) -17.3(4)
O(1) S(1) C(43) F(1) -178.1(2)
O(1) S(1) C(43) F(2) 62.2(2)
O(1) S(1) C(43) F(3) -57.7(2)
O(2) S(1) C(43) F(1) -56.6(2)
O(2) S(1) C(43) F(2) -176.3(2)
O(2) S(1) C(43) F(3) 63.7(2)
O(3) S(1) C(43) F(1) 62.7(2)
O(3) S(1) C(43) F(2) -57.1(2)
O(3) S(1) C(43) F(3) -177.02(18)
Cu(1) N(1) C(16) C(15) 1.2(3)
Cu(1) N(1) C(16) C(17) -179.49(17)
Cu(1) N(1) C(20) C(19) 179.8(2)
C(16) N(1) C(20) C(19) 0.6(3)
C(20) N(1) C(16) C(15) -179.7(2)
C(20) N(1) C(16) C(17) -0.3(3)
C(13) N(2) C(14) C(15) 164.77(18)
C(14) N(2) C(13) C(3) -53.7(2)
C(13) N(2) C(21) C(22) -61.2(2)
C(21) N(2) C(13) C(3) -177.3(2)
C(14) N(2) C(21) C(22) 173.83(16)
C(21) N(2) C(14) C(15) -72.2(2)
Cu(1) N(3) C(31) C(30) -6.3(3)
Cu(1) N(3) C(31) C(32) 174.97(19)
Cu(1) N(3) C(35) C(34) -175.9(2)
C(31) N(3) C(35) C(34) 2.7(3)
C(35) N(3) C(31) C(30) 175.1(2)
C(35) N(3) C(31) C(32) -3.6(3)
C(28) N(4) C(29) C(30) 148.27(18)
C(29) N(4) C(28) C(5) -67.8(2)
C(28) N(4) C(36) C(37) -73.6(2)
C(36) N(4) C(28) C(5) 167.13(18)
C(29) N(4) C(36) C(37) 161.3(2)
C(36) N(4) C(29) C(30) -87.2(2)
C(2) C(1) C(6) C(5) 2.4(3)
C(2) C(1) C(6) C(11) -176.0(2)
C(6) C(1) C(2) C(3) 0.1(2)
C(6) C(1) C(2) C(7) 179.4(2)
C(1) C(2) C(3) C(4) -3.1(3)
C(1) C(2) C(3) C(13) 172.5(2)
C(1) C(2) C(7) C(8) -85.0(3)
C(3) C(2) C(7) C(8) 94.3(3)
C(7) C(2) C(3) C(4) 177.7(2)
C(7) C(2) C(3) C(13) -6.7(3)
C(2) C(3) C(4) C(5) 3.6(3)
C(2) C(3) C(4) C(9) -177.1(2)
C(2) C(3) C(13) N(2) 108.3(2)
C(4) C(3) C(13) N(2) -76.2(2)
C(13) C(3) C(4) C(5) -172.0(2)
C(13) C(3) C(4) C(9) 7.4(3)
C(3) C(4) C(5) C(6) -1.1(3)
C(3) C(4) C(5) C(28) 178.9(2)
C(3) C(4) C(9) C(10) -95.4(2)
C(5) C(4) C(9) C(10) 83.9(2)
C(9) C(4) C(5) C(6) 179.6(2)
C(9) C(4) C(5) C(28) -0.4(3)
C(4) C(5) C(6) C(1) -1.8(3)
C(4) C(5) C(6) C(11) 176.5(2)
C(4) C(5) C(28) N(4) 111.0(2)
C(6) C(5) C(28) N(4) -69.0(2)
C(28) C(5) C(6) C(1) 178.2(2)
C(28) C(5) C(6) C(11) -3.5(3)
C(1) C(6) C(11) C(12) 89.7(3)
C(5) C(6) C(11) C(12) -88.7(2)
N(2) C(14) C(15) C(16) -48.2(2)
C(14) C(15) C(16) N(1) -65.0(2)
C(14) C(15) C(16) C(17) 115.7(2)
N(1) C(16) C(17) C(18) -0.8(3)
C(15) C(16) C(17) C(18) 178.6(2)
C(16) C(17) C(18) C(19) 1.6(3)
C(17) C(18) C(19) C(20) -1.3(3)
C(18) C(19) C(20) N(1) 0.3(4)
N(2) C(21) C(22) C(23) 100.0(2)
N(2) C(21) C(22) C(27) -78.8(3)
C(21) C(22) C(23) C(24) -178.0(2)
C(21) C(22) C(27) C(26) 179.0(2)
C(23) C(22) C(27) C(26) 0.2(3)
C(27) C(22) C(23) C(24) 0.8(4)
C(22) C(23) C(24) C(25) -1.0(4)
C(23) C(24) C(25) C(26) 0.3(4)
C(24) C(25) C(26) C(27) 0.6(5)
C(25) C(26) C(27) C(22) -0.9(5)
N(4) C(29) C(30) C(31) -61.0(2)
C(29) C(30) C(31) N(3) -67.3(2)
C(29) C(30) C(31) C(32) 111.4(2)
N(3) C(31) C(32) C(33) 2.1(4)
C(30) C(31) C(32) C(33) -176.6(2)
C(31) C(32) C(33) C(34) 0.4(4)
C(32) C(33) C(34) C(35) -1.3(4)
C(33) C(34) C(35) N(3) -0.2(4)
N(4) C(36) C(37) C(38) 116.9(2)
N(4) C(36) C(37) C(42) -62.9(2)
C(36) C(37) C(38) C(39) -179.4(2)
C(36) C(37) C(42) C(41) 179.3(2)
C(38) C(37) C(42) C(41) -0.6(3)
C(42) C(37) C(38) C(39) 0.5(3)
C(37) C(38) C(39) C(40) 0.1(3)
C(38) C(39) C(40) C(41) -0.6(4)
C(39) C(40) C(41) C(42) 0.5(4)
C(40) C(41) C(42) C(37) 0.1(3)
